data_2237842
loop_
_publ_author_name
'Li, Zhiying'

_publ_section_title
;
 (<i>E</i>,<i>E</i>,<i>E</i>)-1,6-Bis(4-chlorophenyl)hexa-1,3,5-triene
;
_journal_coeditor_code GO2085
_journal_issue 5
_journal_name_full 'Acta Crystallographica Section E'
_journal_page_first o699
_journal_paper_doi 10.1107/S160053681300932X
_journal_volume 69
_journal_year 2013
_chemical_formula_iupac 'C18 H14 Cl2'
_chemical_formula_moiety 'C18 H14 Cl2'
_chemical_formula_sum 'C18 H14 Cl2'
_chemical_formula_weight 301.19
_chemical_name_common
;
(<i>E</i>,<i>E</i>,<i>E</i>)-1,6-Bis(4-chlorophenyl)hexa-1,3,5-triene
;
_chemical_name_systematic
;
<i>trans</i>,<i>trans</i>,<i>trans</i>-1,6-Bis(4-chlorophenyl)hexa-1,3,5-triene
;
_space_group_IT_number 14
_symmetry_cell_setting monoclinic
_symmetry_space_group_name_Hall '-P 2ybc'
_symmetry_space_group_name_H-M 'P 1 21/c 1'
_atom_sites_solution_hydrogens geom
_atom_sites_solution_primary direct
_atom_sites_solution_secondary difmap
_audit_creation_method
;
Olex2 1.2
(compiled Dec  5 2012 16:20:19, GUI svn.r4385)
;
_cell_angle_alpha 90.00
_cell_angle_beta 105.810(4)
_cell_angle_gamma 90.00
_cell_formula_units_Z 2
_cell_length_a 15.6277(7)
_cell_length_b 4.0784(2)
_cell_length_c 12.1026(5)
_cell_measurement_reflns_used 971
_cell_measurement_temperature 290.51(10)
_cell_measurement_theta_max 28.5535
_cell_measurement_theta_min 3.3837
_cell_volume 742.19(6)
_computing_cell_refinement
;
<i>CrysAlis PRO</i> (Agilent, 2012)
;
_computing_data_collection
;
<i>CrysAlis PRO</i> (Agilent, 2012)
;
_computing_data_reduction
;
<i>CrysAlis PRO</i> (Agilent, 2012)
;
_computing_molecular_graphics
;
OLEX2 (Dolomanov <i>et al.</i>, 2009)
;
_computing_publication_material
;
OLEX2 (Dolomanov <i>et al.</i>, 2009)
;
_computing_structure_refinement
;
OLEX2 (Dolomanov <i>et al.</i>, 2009) and
SHELXL97 (Sheldrick, 2008)
;
_computing_structure_solution
;
SUPERFLIP (Palatinus & Chapuis, 2007)
;
_diffrn_ambient_temperature 290.51(10)
_diffrn_detector_area_resol_mean 16.0733
_diffrn_measured_fraction_theta_full 0.998
_diffrn_measured_fraction_theta_max 0.994
_diffrn_measurement_device_type 'Agilent SuperNova (Dual, Cu at zero, Eos)'
_diffrn_measurement_method '\w scans'
_diffrn_radiation_monochromator mirror
_diffrn_radiation_type 'Mo K\a'
_diffrn_radiation_wavelength 0.7107
_diffrn_reflns_av_R_equivalents 0.0125
_diffrn_reflns_limit_h_max 19
_diffrn_reflns_limit_h_min -11
_diffrn_reflns_limit_k_max 5
_diffrn_reflns_limit_k_min -4
_diffrn_reflns_limit_l_max 15
_diffrn_reflns_limit_l_min -15
_diffrn_reflns_number 2513
_diffrn_reflns_theta_full 25.50
_diffrn_reflns_theta_max 26.72
_diffrn_reflns_theta_min 3.39
_exptl_absorpt_coefficient_mu 0.424
_exptl_absorpt_correction_T_max 1.00000
_exptl_absorpt_correction_T_min 0.66740
_exptl_absorpt_correction_type multi-scan
_exptl_absorpt_process_details
;
(CrysAlis PRO; Agilent, 2012)
;
_exptl_crystal_colour yellow
_exptl_crystal_density_diffrn 1.348
_exptl_crystal_density_method 'not measured'
_exptl_crystal_description block
_exptl_crystal_F_000 312
_exptl_crystal_size_max 0.42
_exptl_crystal_size_mid 0.38
_exptl_crystal_size_min 0.30
_refine_diff_density_max 0.168
_refine_diff_density_min -0.214
_refine_ls_extinction_method none
_refine_ls_goodness_of_fit_ref 1.059
_refine_ls_hydrogen_treatment constr
_refine_ls_matrix_type full
_refine_ls_number_parameters 91
_refine_ls_number_reflns 1560
_refine_ls_number_restraints 0
_refine_ls_restrained_S_all 1.059
_refine_ls_R_factor_all 0.0533
_refine_ls_R_factor_gt 0.0394
_refine_ls_shift/su_max 0.001
_refine_ls_shift/su_mean 0.000
_refine_ls_structure_factor_coef Fsqd
_refine_ls_weighting_details 'calc w=1/[\s^2^(Fo^2^)+(0.0404P)^2^+0.1061P] where P=(Fo^2^+2Fc^2^)/3'
_refine_ls_weighting_scheme calc
_refine_ls_wR_factor_gt 0.0905
_refine_ls_wR_factor_ref 0.1046
_reflns_number_gt 1214
_reflns_number_total 1560
_reflns_threshold_expression I>2sigma(I)
_cod_data_source_file go2085.cif
_cod_data_source_block I
_cod_original_cell_volume 742.20(5)
_cod_original_sg_symbol_H-M 'P 21/c'
_cod_database_code 2237842
_cod_database_fobs_code 2237842

loop_
_symmetry_equiv_pos_as_xyz
'x, y, z'
'-x, y+1/2, -z+1/2'
'-x, -y, -z'
'x, -y-1/2, z-1/2'

loop_
_atom_site_type_symbol
_atom_site_label
_atom_site_fract_x
_atom_site_fract_y
_atom_site_fract_z
_atom_site_U_iso_or_equiv
_atom_site_adp_type
_atom_site_calc_flag
_atom_site_refinement_flags
_atom_site_occupancy
_atom_site_symmetry_multiplicity
Cl Cl1 0.94481(3) 0.31466(16) 0.62511(5) 0.0747(3) Uani d . 1 1
C C1 0.70850(12) 0.6448(4) 0.44590(15) 0.0465(4) Uani d . 1 1
H H1 0.6623 0.7651 0.4608 0.056 Uiso calc R 1 1
C C2 0.70013(10) 0.5327(4) 0.33486(14) 0.0396(4) Uani d . 1 1
C C3 0.61893(11) 0.6044(4) 0.24400(15) 0.0440(4) Uani d . 1 1
H H3 0.5806 0.7576 0.2617 0.053 Uiso calc R 1 1
C C4 0.59348(11) 0.4758(4) 0.13885(14) 0.0428(4) Uani d . 1 1
H H4 0.6301 0.3187 0.1196 0.051 Uiso calc R 1 1
C C5 0.51318(11) 0.5638(4) 0.05308(14) 0.0442(4) Uani d . 1 1
H H5 0.4768 0.7210 0.0727 0.053 Uiso calc R 1 1
C C6 0.78361(12) 0.5819(4) 0.53446(15) 0.0491(5) Uani d . 1 1
H H6 0.7879 0.6593 0.6081 0.059 Uiso calc R 1 1
C C7 0.84667(12) 0.2943(5) 0.40343(16) 0.0512(5) Uani d . 1 1
H H7 0.8936 0.1769 0.3892 0.061 Uiso calc R 1 1
C C8 0.77155(11) 0.3594(4) 0.31545(15) 0.0462(4) Uani d . 1 1
H H8 0.7685 0.2863 0.2417 0.055 Uiso calc R 1 1
C C9 0.85169(11) 0.4047(4) 0.51293(15) 0.0473(4) Uani d . 1 1

loop_
_atom_site_aniso_label
_atom_site_aniso_U_11
_atom_site_aniso_U_22
_atom_site_aniso_U_33
_atom_site_aniso_U_12
_atom_site_aniso_U_13
_atom_site_aniso_U_23
Cl1 0.0578(3) 0.0907(5) 0.0617(4) 0.0025(3) -0.0072(2) 0.0067(3)
C1 0.0474(10) 0.0494(10) 0.0469(10) 0.0036(8) 0.0197(8) -0.0014(9)
C2 0.0397(8) 0.0400(9) 0.0410(9) -0.0025(7) 0.0141(7) 0.0023(8)
C3 0.0416(9) 0.0438(10) 0.0492(10) 0.0039(7) 0.0166(8) 0.0027(8)
C4 0.0401(8) 0.0418(9) 0.0475(10) 0.0008(7) 0.0137(7) 0.0052(8)
C5 0.0399(9) 0.0445(10) 0.0492(9) 0.0010(7) 0.0135(7) 0.0071(8)
C6 0.0569(11) 0.0522(11) 0.0392(9) -0.0052(9) 0.0145(8) -0.0021(8)
C7 0.0406(9) 0.0593(12) 0.0542(11) 0.0056(8) 0.0137(8) 0.0018(10)
C8 0.0458(9) 0.0535(11) 0.0408(9) 0.0003(8) 0.0144(7) -0.0047(8)
C9 0.0432(9) 0.0486(10) 0.0462(10) -0.0058(8) 0.0054(7) 0.0060(9)

loop_
_atom_type_symbol
_atom_type_description
_atom_type_scat_dispersion_real
_atom_type_scat_dispersion_imag
_atom_type_scat_source
C C 0.0033 0.0016 'International Tables Vol C Tables 4.2.6.8 and 6.1.1.4'
H H 0.0000 0.0000 'International Tables Vol C Tables 4.2.6.8 and 6.1.1.4'
Cl Cl 0.1484 0.1585 'International Tables Vol C Tables 4.2.6.8 and 6.1.1.4'

loop_
_geom_angle_atom_site_label_1
_geom_angle_atom_site_label_2
_geom_angle_atom_site_label_3
_geom_angle_site_symmetry_1
_geom_angle
C6 C1 C2 . 121.66(16)
C6 C1 H1 . 119.2
C2 C1 H1 . 119.2
C1 C2 C8 . 117.41(15)
C1 C2 C3 . 119.58(15)
C8 C2 C3 . 122.99(15)
C4 C3 C2 . 127.62(16)
C4 C3 H3 . 116.2
C2 C3 H3 . 116.2
C3 C4 C5 . 124.43(17)
C3 C4 H4 . 117.8
C5 C4 H4 . 117.8
C5 C5 C4 3_665 125.0(2)
C5 C5 H5 3_665 117.5
C4 C5 H5 . 117.5
C9 C6 C1 . 119.39(17)
C9 C6 H6 . 120.3
C1 C6 H6 . 120.3
C8 C7 C9 . 119.45(17)
C8 C7 H7 . 120.3
C9 C7 H7 . 120.3
C7 C8 C2 . 121.33(17)
C7 C8 H8 . 119.3
C2 C8 H8 . 119.3
C6 C9 C7 . 120.72(17)
C6 C9 Cl1 . 119.46(15)
C7 C9 Cl1 . 119.81(14)

loop_
_geom_bond_atom_site_label_1
_geom_bond_atom_site_label_2
_geom_bond_site_symmetry_2
_geom_bond_distance
Cl1 C9 . 1.7376(17)
C1 C6 . 1.381(2)
C1 C2 . 1.392(2)
C1 H1 . 0.9300
C2 C8 . 1.394(2)
C2 C3 . 1.464(2)
C3 C4 . 1.333(2)
C3 H3 . 0.9300
C4 C5 . 1.439(2)
C4 H4 . 0.9300
C5 C5 3_665 1.342(3)
C5 H5 . 0.9300
C6 C9 . 1.369(2)
C6 H6 . 0.9300
C7 C8 . 1.379(2)
C7 C9 . 1.382(3)
C7 H7 . 0.9300
C8 H8 . 0.9300

loop_
_geom_torsion_atom_site_label_1
_geom_torsion_atom_site_label_2
_geom_torsion_atom_site_label_3
_geom_torsion_atom_site_label_4
_geom_torsion_site_symmetry_4
_geom_torsion
C6 C1 C2 C8 . -1.4(3)
C6 C1 C2 C3 . 179.69(16)
C1 C2 C3 C4 . -168.49(17)
C8 C2 C3 C4 . 12.6(3)
C2 C3 C4 C5 . -178.71(16)
C3 C4 C5 C5 3_665 180.0(2)
C2 C1 C6 C9 . -0.1(3)
C9 C7 C8 C2 . -0.5(3)
C1 C2 C8 C7 . 1.6(3)
C3 C2 C8 C7 . -179.46(16)
C1 C6 C9 C7 . 1.3(3)
C1 C6 C9 Cl1 . -178.05(13)
C8 C7 C9 C6 . -1.0(3)
C8 C7 C9 Cl1 . 178.31(14)
